data_7042222
loop_
_publ_author_name
'Li, Ning'
'Garc\'ia-Rodr\'iguez, Ra\'ul'
'Matthews, Peter D.'
'Luo, He-Kuan'
'Wright, Dominic S.'

_publ_section_title
;
 Synthesis, structure and paramagnetic NMR analysis of a series of
 lanthanide-containing [LnTi6O3(O(i)Pr)9(salicylate)6] cages.
;
_journal_issue 13
_journal_name_full 'Dalton transactions (Cambridge, England : 2003)'
_journal_page_first 4287
_journal_page_last 4295
_journal_paper_doi 10.1039/c7dt00049a
_journal_volume 46
_journal_year 2017
_chemical_formula_moiety 'C69 H87 O30 Sm Ti6'
_chemical_formula_sum 'C69 H87 O30 Sm Ti6'
_chemical_formula_weight 1834.13
_space_group_crystal_system hexagonal
_space_group_IT_number 174
_space_group_name_Hall 'P -6'
_space_group_name_H-M_alt 'P -6'
_symmetry_space_group_name_Hall 'P -6'
_symmetry_space_group_name_H-M 'P -6'
_atom_sites_solution_hydrogens geom
_audit_creation_method SHELXL-2016/6
_audit_update_record
;
2017-02-27 deposited with the CCDC.
2017-03-01 downloaded from the CCDC.
;
_cell_angle_alpha 90
_cell_angle_beta 90
_cell_angle_gamma 120
_cell_formula_units_Z 2
_cell_length_a 14.9683(4)
_cell_length_b 14.9683(4)
_cell_length_c 23.6974(9)
_cell_measurement_reflns_used 9582
_cell_measurement_temperature 180(2)
_cell_measurement_theta_max 66.6
_cell_measurement_theta_min 3.41
_cell_volume 4598.1(2)
_computing_cell_refinement 'refinement of XYZ centroids > 20sigma(I)'
_computing_data_collection 'Bruker software package, narrow-frames'
_computing_data_reduction
;
 Bruker SAINT software package, narrow frame algorithm
;
_computing_molecular_graphics 'SHELXL-2016/6 (Sheldrick, 2016)'
_computing_publication_material 'SHELXL-2016/6 (Sheldrick, 2016)'
_computing_structure_refinement 'SHELXL-2016/6 (Sheldrick, 2016)'
_computing_structure_solution 'SHELXT 2014/4 (Sheldrick, 2014)'
_diffrn_ambient_temperature 180(2)
_diffrn_measured_fraction_theta_full 0.999
_diffrn_measured_fraction_theta_max 0.998
_diffrn_measurement_device_type 'Bruker QUEST D8 CCD'
_diffrn_measurement_method 'Thin slice \w and \f scans'
_diffrn_radiation_source '30W microfocus sealed tube, Quazar optics'
_diffrn_radiation_type CuK\a
_diffrn_radiation_wavelength 1.54178
_diffrn_reflns_av_R_equivalents 0.0692
_diffrn_reflns_av_unetI/netI 0.0280
_diffrn_reflns_Laue_measured_fraction_full 0.999
_diffrn_reflns_Laue_measured_fraction_max 0.998
_diffrn_reflns_limit_h_max 16
_diffrn_reflns_limit_h_min -17
_diffrn_reflns_limit_k_max 17
_diffrn_reflns_limit_k_min -17
_diffrn_reflns_limit_l_max 28
_diffrn_reflns_limit_l_min -28
_diffrn_reflns_number 104538
_diffrn_reflns_point_group_measured_fraction_full 0.998
_diffrn_reflns_point_group_measured_fraction_max 0.997
_diffrn_reflns_theta_full 66.858
_diffrn_reflns_theta_max 66.858
_diffrn_reflns_theta_min 3.409
_exptl_absorpt_coefficient_mu 9.516
_exptl_absorpt_correction_T_max 0.349
_exptl_absorpt_correction_T_min 0.240
_exptl_absorpt_correction_type multi-scan
_exptl_absorpt_process_details
;
multi-scan from symmetry-related measurements (SADABS) 
;
_exptl_crystal_colour yellow
_exptl_crystal_density_diffrn 1.325
_exptl_crystal_description block
_exptl_crystal_F_000 1870
_exptl_crystal_size_max 0.210
_exptl_crystal_size_mid 0.190
_exptl_crystal_size_min 0.140
_exptl_transmission_factor_max 1.000
_exptl_transmission_factor_min 0.791
_refine_diff_density_max 3.028
_refine_diff_density_min -0.447
_refine_diff_density_rms 0.086
_refine_ls_abs_structure_details
;
 Flack x determined using 2572 quotients [(I+)-(I-)]/[(I+)+(I-)]
 (Parsons, Flack and Wagner, Acta Cryst. B69 (2013) 249-259).
;
_refine_ls_abs_structure_Flack 0.005(2)
_refine_ls_extinction_method none
_refine_ls_goodness_of_fit_ref 1.126
_refine_ls_hydrogen_treatment constr
_refine_ls_matrix_type full
_refine_ls_number_parameters 331
_refine_ls_number_reflns 5582
_refine_ls_number_restraints 212
_refine_ls_restrained_S_all 1.130
_refine_ls_R_factor_all 0.0398
_refine_ls_R_factor_gt 0.0377
_refine_ls_shift/su_max 0.000
_refine_ls_shift/su_mean 0.000
_refine_ls_structure_factor_coef Fsqd
_refine_ls_weighting_details 'w=1/[\s^2^(Fo^2^)+(0.0597P)^2^+4.3518P] where P=(Fo^2^+2Fc^2^)/3'
_refine_ls_weighting_scheme calc
_refine_ls_wR_factor_gt 0.1000
_refine_ls_wR_factor_ref 0.1018
_reflns_Friedel_coverage 0.988
_reflns_Friedel_fraction_full 0.997
_reflns_Friedel_fraction_max 0.996
_reflns_number_gt 5380
_reflns_number_total 5582
_reflns_threshold_expression 'I > 2\s(I)'
_cod_data_source_file c7dt00049a2.cif
_cod_data_source_block sm_b_sq
_cod_depositor_comments 'Adding full bibliography for 7042216--7042227.cif.'
_cod_original_cell_volume 4598.1(3)
_cod_database_code 7042222
_shelx_shelxl_version_number 2016/6
_shelx_space_group_comment
;
The symmetry employed for this shelxl refinement is uniquely defined
by the following loop, which should always be used as a source of
symmetry information in preference to the above space-group names.
They are only intended as comments.
;
_shelx_estimated_absorpt_t_min 0.240
_shelx_estimated_absorpt_t_max 0.349

loop_
_space_group_symop_operation_xyz
'x, y, z'
'-y, x-y, z'
'-x+y, -x, z'
'x, y, -z'
'-y, x-y, -z'
'-x+y, -x, -z'

loop_
_atom_site_label
_atom_site_type_symbol
_atom_site_fract_x
_atom_site_fract_y
_atom_site_fract_z
_atom_site_U_iso_or_equiv
_atom_site_adp_type
_atom_site_occupancy
_atom_site_site_symmetry_order
_atom_site_calc_flag
_atom_site_refinement_flags_posn
_atom_site_refinement_flags_adp
_atom_site_refinement_flags_occupancy
_atom_site_disorder_assembly
_atom_site_disorder_group
Sm1 Sm 0.666667 0.333333 0.500000 0.0221(3) Uani 1 6 d S T P . .
Sm2 Sm 1.000000 1.000000 1.000000 0.0248(3) Uani 1 6 d S T P . .
Ti1 Ti 0.46690(14) 0.36487(14) 0.56302(7) 0.0321(4) Uani 1 1 d . . . . .
Ti2 Ti 0.81234(15) 0.76152(15) 0.93691(7) 0.0361(4) Uani 1 1 d . . . . .
O1 O 0.5014(7) 0.3097(7) 0.500000 0.0258(18) Uani 1 2 d S TU P . .
O2 O 0.4860(7) 0.4616(7) 0.500000 0.036(2) Uani 1 2 d S TU P C .
O3 O 0.3302(5) 0.2961(6) 0.5644(3) 0.0465(18) Uani 1 1 d D U . . .
O4 O 0.4811(5) 0.4548(6) 0.6223(3) 0.0448(18) Uani 1 1 d . U . . .
O5 O 0.4712(6) 0.2595(5) 0.6140(3) 0.0389(18) Uani 1 1 d . U . . .
O6 O 0.6325(5) 0.4353(5) 0.5746(2) 0.0295(13) Uani 1 1 d . U . . .
O21 O 0.8360(8) 0.8502(8) 1.000000 0.036(2) Uani 1 2 d S TU P . .
O22 O 0.8379(10) 0.6884(7) 1.000000 0.044(2) Uani 1 2 d S TU P G .
O23 O 0.6756(6) 0.6821(6) 0.9354(3) 0.0465(19) Uani 1 1 d D U . . .
O24 O 0.8346(7) 0.6932(5) 0.8771(3) 0.0486(19) Uani 1 1 d . U . . .
O25 O 0.9785(5) 0.8669(5) 0.9253(3) 0.0336(15) Uani 1 1 d . U . . .
O26 O 0.8065(7) 0.8671(7) 0.8863(4) 0.044(2) Uani 1 1 d . U . . .
C2 C 0.4822(14) 0.5579(12) 0.500000 0.061(5) Uani 1 2 d S TU P . .
H2A H 0.473309 0.558435 0.541798 0.073 Uiso 0.5 1 calc R U P A -1
C2A C 0.5856(19) 0.6471(17) 0.500000 0.088(7) Uani 1 2 d S TU P C .
H2AA H 0.581326 0.710358 0.500000 0.132 Uiso 0.5 1 calc R U P B -1
H2AB H 0.622639 0.645616 0.533766 0.132 Uiso 0.5 1 calc R U P B -1
H2AC H 0.622639 0.645616 0.466234 0.132 Uiso 0.5 1 calc R U P B -1
C2B C 0.372(3) 0.539(3) 0.4861(19) 0.110(16) Uani 0.5 1 d . U P C -1
H2BA H 0.321310 0.465384 0.491486 0.165 Uiso 0.5 1 calc R U P C -1
H2BB H 0.355377 0.580347 0.511160 0.165 Uiso 0.5 1 calc R U P C -1
H2BC H 0.369736 0.557846 0.446760 0.165 Uiso 0.5 1 calc R U P C -1
C3 C 0.2498(16) 0.2532(16) 0.6063(10) 0.066(5) Uiso 0.553(16) 1 d D U P D 1
H3 H 0.282872 0.258896 0.643807 0.079 Uiso 0.553(16) 1 calc R U P D 1
C3A C 0.195(2) 0.311(2) 0.6094(13) 0.083(5) Uiso 0.553(16) 1 d D U P D 1
H3AA H 0.244884 0.383633 0.617220 0.125 Uiso 0.553(16) 1 calc R U P D 1
H3AB H 0.160960 0.305373 0.573319 0.125 Uiso 0.553(16) 1 calc R U P D 1
H3AC H 0.143997 0.282790 0.639615 0.125 Uiso 0.553(16) 1 calc R U P D 1
C3B C 0.182(2) 0.1466(17) 0.5950(13) 0.083(5) Uiso 0.553(16) 1 d D U P D 1
H3BA H 0.127766 0.117483 0.623490 0.125 Uiso 0.553(16) 1 calc R U P D 1
H3BB H 0.151700 0.138617 0.557493 0.125 Uiso 0.553(16) 1 calc R U P D 1
H3BC H 0.221661 0.110196 0.596122 0.125 Uiso 0.553(16) 1 calc R U P D 1
C3' C 0.2268(17) 0.2242(18) 0.5614(13) 0.066(5) Uiso 0.447(16) 1 d D U P D 2
H3A' H 0.208202 0.234349 0.522319 0.079 Uiso 0.447(16) 1 calc R U P D 2
C3A' C 0.167(2) 0.254(3) 0.5963(15) 0.083(5) Uiso 0.447(16) 1 d D U P D 2
H3AD H 0.093496 0.201996 0.593498 0.125 Uiso 0.447(16) 1 calc R U P D 2
H3AE H 0.189199 0.260120 0.635662 0.125 Uiso 0.447(16) 1 calc R U P D 2
H3AF H 0.176909 0.320891 0.583424 0.125 Uiso 0.447(16) 1 calc R U P D 2
C3B' C 0.194(3) 0.1194(18) 0.5622(16) 0.083(5) Uiso 0.447(16) 1 d D U P D 2
H3BD H 0.119028 0.079433 0.559756 0.125 Uiso 0.447(16) 1 calc R U P D 2
H3BE H 0.224538 0.102593 0.530091 0.125 Uiso 0.447(16) 1 calc R U P D 2
H3BF H 0.216986 0.102501 0.597457 0.125 Uiso 0.447(16) 1 calc R U P D 2
C11 C 0.5538(9) 0.5287(8) 0.6547(5) 0.045(3) Uani 1 1 d . U . . .
C12 C 0.5263(11) 0.5790(10) 0.6938(5) 0.059(4) Uani 1 1 d . U . . .
H12A H 0.456351 0.562361 0.696506 0.071 Uiso 1 1 calc R U . . .
C13 C 0.5975(13) 0.6514(14) 0.7282(6) 0.077(4) Uani 1 1 d . U . . .
H13A H 0.576514 0.685952 0.753943 0.092 Uiso 1 1 calc R U . . .
C14 C 0.6959(14) 0.6761(14) 0.7273(6) 0.077(4) Uani 1 1 d . U . . .
H14A H 0.743758 0.726579 0.752586 0.092 Uiso 1 1 calc R U . . .
C15 C 0.7288(11) 0.6274(11) 0.6890(5) 0.060(3) Uani 1 1 d . U . . .
H15A H 0.799103 0.644707 0.688160 0.072 Uiso 1 1 calc R U . . .
C16 C 0.6574(9) 0.5529(9) 0.6519(5) 0.043(3) Uani 1 1 d . U . . .
C17 C 0.4979(9) 0.1915(9) 0.6112(5) 0.040(3) Uani 1 1 d . U . . .
C22 C 0.8406(19) 0.5929(18) 1.000000 0.075(6) Uani 1 2 d S TU P . .
H22' H 0.824150 0.573360 0.959401 0.090 Uiso 0.5 1 calc R U P E -1
C22A C 0.954(3) 0.625(3) 1.000000 0.175(16) Uani 1 2 d S TU P G .
H22A H 0.992764 0.686902 0.976989 0.263 Uiso 0.5 1 calc R U P F -1
H22B H 0.980461 0.638890 1.038764 0.263 Uiso 0.5 1 calc R U P F -1
H22C H 0.962489 0.568753 0.984248 0.263 Uiso 0.5 1 calc R U P F -1
C22B C 0.750(3) 0.510(2) 1.0256(13) 0.098(10) Uani 0.5 1 d . U P G -1
H22D H 0.753714 0.447077 1.024921 0.147 Uiso 0.5 1 calc R U P G -1
H22E H 0.744376 0.528417 1.064708 0.147 Uiso 0.5 1 calc R U P G -1
H22F H 0.688510 0.499304 1.004491 0.147 Uiso 0.5 1 calc R U P G -1
C23 C 0.6031(19) 0.6392(19) 0.8880(11) 0.075(6) Uiso 0.508(14) 1 d D U P H 1
H23A H 0.639309 0.672897 0.852049 0.091 Uiso 0.508(14) 1 calc R U P H 1
C23A C 0.516(3) 0.656(3) 0.8963(14) 0.086(5) Uiso 0.508(14) 1 d D U P H 1
H23B H 0.468394 0.626878 0.864356 0.129 Uiso 0.508(14) 1 calc R U P H 1
H23C H 0.479921 0.621916 0.931251 0.129 Uiso 0.508(14) 1 calc R U P H 1
H23D H 0.541079 0.730044 0.898971 0.129 Uiso 0.508(14) 1 calc R U P H 1
C23B C 0.564(3) 0.528(2) 0.8847(14) 0.086(5) Uiso 0.508(14) 1 d D U P H 1
H23E H 0.622054 0.515370 0.879114 0.129 Uiso 0.508(14) 1 calc R U P H 1
H23F H 0.528375 0.494595 0.919900 0.129 Uiso 0.508(14) 1 calc R U P H 1
H23G H 0.516022 0.498251 0.852995 0.129 Uiso 0.508(14) 1 calc R U P H 1
C23' C 0.5656(18) 0.635(2) 0.9380(12) 0.075(6) Uiso 0.492(14) 1 d D U P H 2
H23H H 0.539457 0.595575 0.974082 0.091 Uiso 0.492(14) 1 calc R U P H 2
C23C C 0.555(3) 0.719(2) 0.9388(14) 0.086(5) Uiso 0.492(14) 1 d D U P H 2
H23I H 0.481495 0.697986 0.940559 0.129 Uiso 0.492(14) 1 calc R U P H 2
H23J H 0.590331 0.761395 0.971925 0.129 Uiso 0.492(14) 1 calc R U P H 2
H23K H 0.585178 0.759885 0.904455 0.129 Uiso 0.492(14) 1 calc R U P H 2
C23D C 0.513(3) 0.568(2) 0.8905(13) 0.086(5) Uiso 0.492(14) 1 d D U P H 2
H23L H 0.522650 0.508108 0.891565 0.129 Uiso 0.492(14) 1 calc R U P H 2
H23M H 0.439166 0.545111 0.892608 0.129 Uiso 0.492(14) 1 calc R U P H 2
H23N H 0.541412 0.606192 0.855288 0.129 Uiso 0.492(14) 1 calc R U P H 2
C31 C 0.9090(10) 0.7003(9) 0.8437(5) 0.048(3) Uani 1 1 d . U . . .
C32 C 0.8870(12) 0.6242(11) 0.8036(6) 0.066(4) Uani 1 1 d . U . . .
H32A H 0.819681 0.565515 0.802020 0.079 Uiso 1 1 calc R U . . .
C33 C 0.9612(15) 0.6325(13) 0.7662(6) 0.081(5) Uani 1 1 d . U . . .
H33A H 0.943174 0.581465 0.737801 0.097 Uiso 1 1 calc R U . . .
C34 C 1.0608(14) 0.7132(13) 0.7692(6) 0.083(5) Uani 1 1 d . U . . .
H34A H 1.111951 0.717694 0.743754 0.100 Uiso 1 1 calc R U . . .
C35 C 1.0856(12) 0.7891(11) 0.8109(5) 0.062(4) Uani 1 1 d . U . . .
H35A H 1.154293 0.845185 0.813581 0.074 Uiso 1 1 calc R U . . .
C36 C 1.0110(9) 0.7835(9) 0.8482(5) 0.044(3) Uani 1 1 d . U . . .
C37 C 0.8261(9) 0.9590(9) 0.8892(5) 0.035(2) Uani 1 1 d . U . . .

loop_
_atom_site_aniso_label
_atom_site_aniso_U_11
_atom_site_aniso_U_22
_atom_site_aniso_U_33
_atom_site_aniso_U_23
_atom_site_aniso_U_13
_atom_site_aniso_U_12
Sm1 0.0222(4) 0.0222(4) 0.0219(7) 0.000 0.000 0.0111(2)
Sm2 0.0265(5) 0.0265(5) 0.0214(7) 0.000 0.000 0.0133(2)
Ti1 0.0276(9) 0.0330(9) 0.0374(10) -0.0021(7) 0.0043(7) 0.0166(7)
Ti2 0.0362(10) 0.0326(10) 0.0329(9) -0.0051(7) -0.0030(7) 0.0122(8)
O1 0.021(4) 0.030(4) 0.029(4) 0.000 0.000 0.014(3)
O2 0.032(5) 0.033(5) 0.052(5) 0.000 0.000 0.022(4)
O3 0.028(3) 0.050(4) 0.055(4) 0.001(3) 0.006(3) 0.015(3)
O4 0.036(4) 0.056(4) 0.050(4) -0.009(3) 0.007(3) 0.028(3)
O5 0.047(4) 0.045(4) 0.032(3) 0.003(3) 0.011(3) 0.028(3)
O6 0.030(3) 0.032(3) 0.029(3) -0.004(2) 0.002(3) 0.017(3)
O21 0.039(5) 0.027(5) 0.033(5) 0.000 0.000 0.010(4)
O22 0.054(6) 0.035(4) 0.048(5) 0.000 0.000 0.027(5)
O23 0.041(4) 0.040(4) 0.041(4) -0.007(3) -0.003(3) 0.007(3)
O24 0.054(5) 0.042(4) 0.043(3) -0.011(3) -0.009(4) 0.019(4)
O25 0.037(4) 0.036(4) 0.027(3) -0.003(3) 0.006(3) 0.017(3)
O26 0.048(4) 0.047(5) 0.037(4) -0.002(3) -0.009(3) 0.023(4)
C2 0.060(10) 0.037(8) 0.093(10) 0.000 0.000 0.029(8)
C2A 0.090(15) 0.049(11) 0.124(16) 0.000 0.000 0.034(11)
C2B 0.15(2) 0.107(19) 0.12(3) -0.010(17) -0.044(19) 0.098(19)
C11 0.058(6) 0.032(5) 0.041(5) 0.000(4) 0.013(5) 0.018(4)
C12 0.069(7) 0.049(6) 0.054(6) -0.014(5) 0.023(6) 0.026(6)
C13 0.084(9) 0.082(9) 0.060(7) -0.024(7) 0.009(6) 0.038(7)
C14 0.081(9) 0.082(9) 0.059(6) -0.032(7) -0.003(7) 0.035(7)
C15 0.058(7) 0.069(8) 0.049(6) -0.019(5) 0.000(5) 0.028(6)
C16 0.055(6) 0.047(6) 0.030(5) -0.006(4) -0.002(4) 0.029(5)
C17 0.041(6) 0.042(6) 0.031(5) 0.001(4) 0.001(4) 0.015(5)
C22 0.088(11) 0.064(10) 0.073(10) 0.000 0.000 0.038(9)
C22A 0.18(3) 0.19(3) 0.23(3) 0.000 0.000 0.14(2)
C22B 0.12(2) 0.048(12) 0.13(2) 0.010(12) 0.005(19) 0.041(16)
C31 0.063(7) 0.048(6) 0.039(5) -0.005(4) 0.002(5) 0.033(5)
C32 0.079(8) 0.061(7) 0.057(7) -0.020(6) -0.008(6) 0.035(6)
C33 0.091(10) 0.081(9) 0.072(8) -0.036(7) 0.006(7) 0.043(8)
C34 0.094(10) 0.095(10) 0.066(7) -0.031(7) 0.015(7) 0.051(8)
C35 0.061(7) 0.076(8) 0.047(6) -0.016(6) 0.013(5) 0.034(6)
C36 0.053(6) 0.045(6) 0.036(5) -0.009(4) 0.004(4) 0.027(5)
C37 0.035(5) 0.041(6) 0.031(5) 0.007(4) 0.005(4) 0.021(5)

loop_
_atom_type_symbol
_atom_type_description
_atom_type_scat_dispersion_real
_atom_type_scat_dispersion_imag
_atom_type_scat_source
C C 0.0181 0.0091 'International Tables Vol C Tables 4.2.6.8 and 6.1.1.4'
H H 0.0000 0.0000 'International Tables Vol C Tables 4.2.6.8 and 6.1.1.4'
O O 0.0492 0.0322 'International Tables Vol C Tables 4.2.6.8 and 6.1.1.4'
Ti Ti 0.2191 1.8069 'International Tables Vol C Tables 4.2.6.8 and 6.1.1.4'
Sm Sm -5.3236 12.2178 'International Tables Vol C Tables 4.2.6.8 and 6.1.1.4'

loop_
_geom_angle_atom_site_label_1
_geom_angle_atom_site_label_2
_geom_angle_atom_site_label_3
_geom_angle
_geom_angle_site_symmetry_1
_geom_angle_site_symmetry_3
O1 Sm1 O1 120.000(1) 2_655 .
O1 Sm1 O1 120.000(2) 2_655 3_665
O1 Sm1 O1 120.000(1) . 3_665
O1 Sm1 O6 135.73(14) 2_655 .
O1 Sm1 O6 64.7(2) . .
O1 Sm1 O6 73.2(2) 3_665 .
O1 Sm1 O6 73.2(2) 2_655 3_665
O1 Sm1 O6 135.73(14) . 3_665
O1 Sm1 O6 64.7(2) 3_665 3_665
O6 Sm1 O6 77.2(2) . 3_665
O1 Sm1 O6 64.7(2) 2_655 5_656
O1 Sm1 O6 73.2(2) . 5_656
O1 Sm1 O6 135.73(14) 3_665 5_656
O6 Sm1 O6 137.77(10) . 5_656
O6 Sm1 O6 137.77(10) 3_665 5_656
O1 Sm1 O6 73.2(2) 2_655 6_666
O1 Sm1 O6 135.73(14) . 6_666
O1 Sm1 O6 64.7(2) 3_665 6_666
O6 Sm1 O6 137.77(11) . 6_666
O6 Sm1 O6 87.8(3) 3_665 6_666
O6 Sm1 O6 77.2(2) 5_656 6_666
O1 Sm1 O6 64.7(2) 2_655 2_655
O1 Sm1 O6 73.2(2) . 2_655
O1 Sm1 O6 135.73(14) 3_665 2_655
O6 Sm1 O6 77.2(2) . 2_655
O6 Sm1 O6 77.2(2) 3_665 2_655
O6 Sm1 O6 87.8(3) 5_656 2_655
O6 Sm1 O6 137.77(10) 6_666 2_655
O1 Sm1 O6 135.73(14) 2_655 4_556
O1 Sm1 O6 64.7(2) . 4_556
O1 Sm1 O6 73.2(2) 3_665 4_556
O6 Sm1 O6 87.8(3) . 4_556
O6 Sm1 O6 137.77(11) 3_665 4_556
O6 Sm1 O6 77.2(2) 5_656 4_556
O6 Sm1 O6 77.2(2) 6_666 4_556
O6 Sm1 O6 137.77(11) 2_655 4_556
O1 Sm1 Ti1 129.85(19) 2_655 4_556
O1 Sm1 Ti1 28.54(11) . 4_556
O1 Sm1 Ti1 103.8(2) 3_665 4_556
O6 Sm1 Ti1 77.24(14) . 4_556
O6 Sm1 Ti1 154.15(14) 3_665 4_556
O6 Sm1 Ti1 67.06(14) 5_656 4_556
O6 Sm1 Ti1 108.73(14) 6_666 4_556
O6 Sm1 Ti1 100.90(14) 2_655 4_556
O6 Sm1 Ti1 36.91(15) 4_556 4_556
O1 Sm1 Ti1 129.85(19) 2_655 .
O1 Sm1 Ti1 28.54(11) . .
O1 Sm1 Ti1 103.8(2) 3_665 .
O6 Sm1 Ti1 36.91(15) . .
O6 Sm1 Ti1 108.73(14) 3_665 .
O6 Sm1 Ti1 100.90(14) 5_656 .
O6 Sm1 Ti1 154.15(14) 6_666 .
O6 Sm1 Ti1 67.06(14) 2_655 .
O6 Sm1 Ti1 77.24(14) 4_556 .
Ti1 Sm1 Ti1 49.33(5) 4_556 .
O1 Sm1 Ti1 103.8(2) 2_655 3_665
O1 Sm1 Ti1 129.85(18) . 3_665
O1 Sm1 Ti1 28.54(11) 3_665 3_665
O6 Sm1 Ti1 67.07(14) . 3_665
O6 Sm1 Ti1 36.91(15) 3_665 3_665
O6 Sm1 Ti1 154.15(14) 5_656 3_665
O6 Sm1 Ti1 77.24(15) 6_666 3_665
O6 Sm1 Ti1 108.73(14) 2_655 3_665
O6 Sm1 Ti1 100.90(14) 4_556 3_665
Ti1 Sm1 Ti1 125.952(13) 4_556 3_665
Ti1 Sm1 Ti1 103.81(3) . 3_665
O21 Sm2 O21 120.000(10) 3_675 2_765
O21 Sm2 O21 119.999(4) 3_675 .
O21 Sm2 O21 120.001(3) 2_765 .
O21 Sm2 O25 66.0(2) 3_675 3_675
O21 Sm2 O25 136.16(15) 2_765 3_675
O21 Sm2 O25 71.6(2) . 3_675
O21 Sm2 O25 66.0(2) 3_675 6_677
O21 Sm2 O25 136.16(15) 2_765 6_677
O21 Sm2 O25 71.6(2) . 6_677
O25 Sm2 O25 87.4(3) 3_675 6_677
O21 Sm2 O25 71.6(2) 3_675 5_767
O21 Sm2 O25 66.0(2) 2_765 5_767
O21 Sm2 O25 136.16(15) . 5_767
O25 Sm2 O25 137.61(11) 3_675 5_767
O25 Sm2 O25 77.6(2) 6_677 5_767
O21 Sm2 O25 71.6(2) 3_675 2_765
O21 Sm2 O25 66.0(2) 2_765 2_765
O21 Sm2 O25 136.16(15) . 2_765
O25 Sm2 O25 77.6(2) 3_675 2_765
O25 Sm2 O25 137.61(11) 6_677 2_765
O25 Sm2 O25 87.4(3) 5_767 2_765
O21 Sm2 O25 136.16(15) 3_675 4_557
O21 Sm2 O25 71.6(2) 2_765 4_557
O21 Sm2 O25 66.0(2) . 4_557
O25 Sm2 O25 137.61(12) 3_675 4_557
O25 Sm2 O25 77.6(2) 6_677 4_557
O25 Sm2 O25 77.6(2) 5_767 4_557
O25 Sm2 O25 137.60(11) 2_765 4_557
O21 Sm2 O25 136.16(15) 3_675 .
O21 Sm2 O25 71.6(2) 2_765 .
O21 Sm2 O25 66.0(2) . .
O25 Sm2 O25 77.6(2) 3_675 .
O25 Sm2 O25 137.60(12) 6_677 .
O25 Sm2 O25 137.60(11) 5_767 .
O25 Sm2 O25 77.6(2) 2_765 .
O25 Sm2 O25 87.4(3) 4_557 .
O21 Sm2 Ti2 29.19(14) 3_675 6_677
O21 Sm2 Ti2 130.9(2) 2_765 6_677
O21 Sm2 Ti2 102.6(2) . 6_677
O25 Sm2 Ti2 77.43(15) 3_675 6_677
O25 Sm2 Ti2 37.44(16) 6_677 6_677
O25 Sm2 Ti2 66.51(16) 5_767 6_677
O25 Sm2 Ti2 100.24(16) 2_765 6_677
O25 Sm2 Ti2 109.16(15) 4_557 6_677
O25 Sm2 Ti2 154.75(16) . 6_677
O21 Sm2 Ti2 29.19(14) 3_675 3_675
O21 Sm2 Ti2 130.9(2) 2_765 3_675
O21 Sm2 Ti2 102.6(2) . 3_675
O25 Sm2 Ti2 37.44(16) 3_675 3_675
O25 Sm2 Ti2 77.43(15) 6_677 3_675
O25 Sm2 Ti2 100.24(16) 5_767 3_675
O25 Sm2 Ti2 66.51(16) 2_765 3_675
O25 Sm2 Ti2 154.75(16) 4_557 3_675
O25 Sm2 Ti2 109.16(15) . 3_675
Ti2 Sm2 Ti2 49.32(6) 6_677 3_675
O21 Sm2 Ti2 130.9(2) 3_675 .
O21 Sm2 Ti2 102.6(3) 2_765 .
O21 Sm2 Ti2 29.19(14) . .
O25 Sm2 Ti2 66.51(16) 3_675 .
O25 Sm2 Ti2 100.23(16) 6_677 .
O25 Sm2 Ti2 154.75(16) 5_767 .
O25 Sm2 Ti2 109.16(15) 2_765 .
O25 Sm2 Ti2 77.43(16) 4_557 .
O25 Sm2 Ti2 37.44(16) . .
Ti2 Sm2 Ti2 125.947(13) 6_677 .
Ti2 Sm2 Ti2 103.82(3) 3_675 .
O3 Ti1 O4 94.9(3) . .
O3 Ti1 O1 104.4(4) . .
O4 Ti1 O1 160.0(4) . .
O3 Ti1 O2 98.1(4) . .
O4 Ti1 O2 96.6(3) . .
O1 Ti1 O2 75.9(3) . .
O3 Ti1 O5 90.7(3) . .
O4 Ti1 O5 94.4(3) . .
O1 Ti1 O5 90.5(3) . .
O2 Ti1 O5 165.3(3) . .
O3 Ti1 O6 170.2(3) . .
O4 Ti1 O6 82.2(3) . .
O1 Ti1 O6 79.5(3) . .
O2 Ti1 O6 91.6(3) . .
O5 Ti1 O6 80.2(3) . .
O3 Ti1 Ti1 91.1(2) . 4_556
O4 Ti1 Ti1 138.3(2) . 4_556
O1 Ti1 Ti1 38.2(2) . 4_556
O2 Ti1 Ti1 41.7(2) . 4_556
O5 Ti1 Ti1 126.9(2) . 4_556
O6 Ti1 Ti1 97.27(16) . 4_556
O3 Ti1 Sm1 136.8(3) . .
O4 Ti1 Sm1 127.1(2) . .
O1 Ti1 Sm1 35.7(2) . .
O2 Ti1 Sm1 87.6(2) . .
O5 Ti1 Sm1 77.9(2) . .
O6 Ti1 Sm1 44.84(16) . .
Ti1 Ti1 Sm1 65.33(3) 4_556 .
O23 Ti2 O24 94.5(4) . .
O23 Ti2 O21 103.4(4) . .
O24 Ti2 O21 161.7(4) . .
O23 Ti2 O22 96.9(4) . .
O24 Ti2 O22 97.6(4) . .
O21 Ti2 O22 77.0(3) . .
O23 Ti2 O26 91.5(4) . .
O24 Ti2 O26 93.8(4) . .
O21 Ti2 O26 89.2(4) . .
O22 Ti2 O26 165.2(3) . .
O23 Ti2 O25 171.0(3) . .
O24 Ti2 O25 81.4(3) . .
O21 Ti2 O25 81.3(4) . .
O22 Ti2 O25 91.6(4) . .
O26 Ti2 O25 80.8(3) . .
O23 Ti2 Ti2 91.1(2) . 4_557
O24 Ti2 Ti2 139.2(2) . 4_557
O21 Ti2 Ti2 38.5(2) . 4_557
O22 Ti2 Ti2 41.6(2) . 4_557
O26 Ti2 Ti2 126.4(3) . 4_557
O25 Ti2 Ti2 97.18(17) . 4_557
O23 Ti2 Sm2 137.8(3) . .
O24 Ti2 Sm2 126.5(3) . .
O21 Ti2 Sm2 37.0(3) . .
O22 Ti2 Sm2 87.9(3) . .
O26 Ti2 Sm2 77.7(3) . .
O25 Ti2 Sm2 45.16(16) . .
Ti2 Ti2 Sm2 65.34(3) 4_557 .
Ti1 O1 Ti1 103.7(4) 4_556 .
Ti1 O1 Sm1 115.8(3) 4_556 .
Ti1 O1 Sm1 115.8(3) . .
C2 O2 Ti1 130.4(3) . .
C2 O2 Ti1 130.4(3) . 4_556
Ti1 O2 Ti1 96.7(4) . 4_556
C3' O3 Ti1 166.9(12) . .
C3 O3 Ti1 137.5(11) . .
C11 O4 Ti1 140.6(7) . .
C17 O5 Ti1 138.1(8) . .
C17 O6 Ti1 130.9(7) 3_665 .
C17 O6 Sm1 130.6(7) 3_665 .
Ti1 O6 Sm1 98.2(2) . .
Ti2 O21 Ti2 102.9(5) . 4_557
Ti2 O21 Sm2 113.9(4) . .
Ti2 O21 Sm2 113.9(4) 4_557 .
C22 O22 Ti2 130.3(3) . 4_557
C22 O22 Ti2 130.3(3) . .
Ti2 O22 Ti2 96.8(5) 4_557 .
C23' O23 Ti2 169.4(13) . .
C23 O23 Ti2 131.2(12) . .
C31 O24 Ti2 141.2(7) . .
C37 O25 Ti2 131.0(7) 2_765 .
C37 O25 Sm2 131.2(7) 2_765 .
Ti2 O25 Sm2 97.4(2) . .
C37 O26 Ti2 138.3(10) . .
C2A C2 O2 110.9(16) . .
C2A C2 C2B 135(2) . .
O2 C2 C2B 111.9(17) . .
C2A C2 H2A 94.5 . .
O2 C2 H2A 94.5 . .
C2B C2 H2A 94.5 . .
C2 C2A H2AA 109.5 . .
C2 C2A H2AB 109.5 . .
H2AA C2A H2AB 109.5 . .
C2 C2A H2AC 109.5 . .
H2AA C2A H2AC 109.5 . .
H2AB C2A H2AC 109.5 . .
C2 C2B H2BA 109.5 . .
C2 C2B H2BB 109.5 . .
H2BA C2B H2BB 109.5 . .
C2 C2B H2BC 109.5 . .
H2BA C2B H2BC 109.5 . .
H2BB C2B H2BC 109.5 . .
C3B C3 O3 109.5(17) . .
C3B C3 C3A 113(2) . .
O3 C3 C3A 111.1(18) . .
C3B C3 H3 107.8 . .
O3 C3 H3 107.8 . .
C3A C3 H3 107.8 . .
C3 C3A H3AA 109.5 . .
C3 C3A H3AB 109.5 . .
H3AA C3A H3AB 109.5 . .
C3 C3A H3AC 109.5 . .
H3AA C3A H3AC 109.5 . .
H3AB C3A H3AC 109.5 . .
C3 C3B H3BA 109.5 . .
C3 C3B H3BB 109.5 . .
H3BA C3B H3BB 109.5 . .
C3 C3B H3BC 109.5 . .
H3BA C3B H3BC 109.5 . .
H3BB C3B H3BC 109.5 . .
O3 C3' C3B' 120(2) . .
O3 C3' C3A' 111(2) . .
C3B' C3' C3A' 115(2) . .
O3 C3' H3A' 102.6 . .
C3B' C3' H3A' 102.6 . .
C3A' C3' H3A' 102.6 . .
C3' C3A' H3AD 109.5 . .
C3' C3A' H3AE 109.5 . .
H3AD C3A' H3AE 109.5 . .
C3' C3A' H3AF 109.5 . .
H3AD C3A' H3AF 109.5 . .
H3AE C3A' H3AF 109.5 . .
C3' C3B' H3BD 109.5 . .
C3' C3B' H3BE 109.5 . .
H3BD C3B' H3BE 109.5 . .
C3' C3B' H3BF 109.5 . .
H3BD C3B' H3BF 109.5 . .
H3BE C3B' H3BF 109.5 . .
O4 C11 C12 119.6(11) . .
O4 C11 C16 121.4(10) . .
C12 C11 C16 118.8(12) . .
C13 C12 C11 120.8(14) . .
C13 C12 H12A 119.6 . .
C11 C12 H12A 119.6 . .
C14 C13 C12 122.4(14) . .
C14 C13 H13A 118.8 . .
C12 C13 H13A 118.8 . .
C13 C14 C15 119.7(15) . .
C13 C14 H14A 120.1 . .
C15 C14 H14A 120.1 . .
C14 C15 C16 119.6(13) . .
C14 C15 H15A 120.2 . .
C16 C15 H15A 120.2 . .
C15 C16 C11 118.6(11) . .
C15 C16 C17 119.0(11) . 3_665
C11 C16 C17 122.4(10) . 3_665
O5 C17 O6 121.8(11) . 2_655
O5 C17 C16 116.1(10) . 2_655
O6 C17 C16 122.1(10) 2_655 2_655
C22B C22 O22 111(2) . .
C22B C22 C22A 134(3) . .
O22 C22 C22A 106(2) . .
C22B C22 H22' 99.5 . .
O22 C22 H22' 99.5 . .
C22A C22 H22' 99.5 . .
C22 C22A H22A 109.5 . .
C22 C22A H22B 109.5 . .
H22A C22A H22B 109.5 . .
C22 C22A H22C 109.5 . .
H22A C22A H22C 109.5 . .
H22B C22A H22C 109.5 . .
C22 C22B H22D 109.5 . .
C22 C22B H22E 109.5 . .
H22D C22B H22E 109.5 . .
C22 C22B H22F 109.5 . .
H22D C22B H22F 109.5 . .
H22E C22B H22F 109.5 . .
C23A C23 O23 111(2) . .
C23A C23 C23B 109(2) . .
O23 C23 C23B 109(2) . .
C23A C23 H23A 109.6 . .
O23 C23 H23A 109.6 . .
C23B C23 H23A 109.6 . .
C23 C23A H23B 109.5 . .
C23 C23A H23C 109.5 . .
H23B C23A H23C 109.5 . .
C23 C23A H23D 109.5 . .
H23B C23A H23D 109.5 . .
H23C C23A H23D 109.5 . .
C23 C23B H23E 109.5 . .
C23 C23B H23F 109.5 . .
H23E C23B H23F 109.5 . .
C23 C23B H23G 109.5 . .
H23E C23B H23G 109.5 . .
H23F C23B H23G 109.5 . .
C23C C23' O23 101(2) . .
C23C C23' C23D 112(2) . .
O23 C23' C23D 114(2) . .
C23C C23' H23H 110.0 . .
O23 C23' H23H 110.0 . .
C23D C23' H23H 110.0 . .
C23' C23C H23I 109.5 . .
C23' C23C H23J 109.5 . .
H23I C23C H23J 109.5 . .
C23' C23C H23K 109.5 . .
H23I C23C H23K 109.5 . .
H23J C23C H23K 109.5 . .
C23' C23D H23L 109.5 . .
C23' C23D H23M 109.5 . .
H23L C23D H23M 109.5 . .
C23' C23D H23N 109.5 . .
H23L C23D H23N 109.5 . .
H23M C23D H23N 109.5 . .
O24 C31 C32 119.7(12) . .
O24 C31 C36 121.4(10) . .
C32 C31 C36 118.9(12) . .
C33 C32 C31 121.0(14) . .
C33 C32 H32A 119.5 . .
C31 C32 H32A 119.5 . .
C34 C33 C32 121.2(13) . .
C34 C33 H33A 119.4 . .
C32 C33 H33A 119.4 . .
C33 C34 C35 118.6(14) . .
C33 C34 H34A 120.7 . .
C35 C34 H34A 120.7 . .
C36 C35 C34 121.1(14) . .
C36 C35 H35A 119.5 . .
C34 C35 H35A 119.5 . .
C35 C36 C31 119.1(11) . .
C35 C36 C37 118.3(11) . 2_765
C31 C36 C37 122.5(10) . 2_765
O26 C37 O25 121.9(12) . 3_675
O26 C37 C36 115.8(11) . 3_675
O25 C37 C36 122.4(10) 3_675 3_675

loop_
_geom_bond_atom_site_label_1
_geom_bond_atom_site_label_2
_geom_bond_distance
_geom_bond_site_symmetry_2
Sm1 O1 2.317(9) 2_655
Sm1 O1 2.317(9) .
Sm1 O1 2.317(9) 3_665
Sm1 O6 2.550(6) .
Sm1 O6 2.550(6) 3_665
Sm1 O6 2.550(6) 5_656
Sm1 O6 2.550(6) 6_666
Sm1 O6 2.550(6) 2_655
Sm1 O6 2.550(6) 4_556
Sm1 Ti1 3.5784(16) 4_556
Sm1 Ti1 3.5785(16) .
Sm1 Ti1 3.5785(17) 3_665
Sm2 O21 2.355(10) 3_675
Sm2 O21 2.355(10) 2_765
Sm2 O21 2.355(10) .
Sm2 O25 2.562(6) 3_675
Sm2 O25 2.562(6) 6_677
Sm2 O25 2.562(6) 5_767
Sm2 O25 2.562(6) 2_765
Sm2 O25 2.562(6) 4_557
Sm2 O25 2.562(6) .
Sm2 Ti2 3.5834(18) 6_677
Sm2 Ti2 3.5834(18) 3_675
Sm2 Ti2 3.5834(18) .
Ti1 O3 1.772(7) .
Ti1 O4 1.883(7) .
Ti1 O1 1.899(5) .
Ti1 O2 1.999(6) .
Ti1 O5 2.013(7) .
Ti1 O6 2.171(7) .
Ti1 Ti1 2.987(3) 4_556
Ti2 O23 1.780(8) .
Ti2 O24 1.872(8) .
Ti2 O21 1.911(6) .
Ti2 O22 1.999(8) .
Ti2 O26 2.020(9) .
Ti2 O25 2.197(8) .
Ti2 Ti2 2.990(3) 4_557
O2 C2 1.470(18) .
O3 C3' 1.38(2) .
O3 C3 1.44(2) .
O4 C11 1.339(13) .
O5 C17 1.267(15) .
O6 C17 1.293(13) 3_665
O22 C22 1.45(3) .
O23 C23' 1.43(2) .
O23 C23 1.47(2) .
O24 C31 1.327(14) .
O25 C37 1.267(14) 2_765
O26 C37 1.258(12) .
C2 C2A 1.45(3) .
C2 C2B 1.56(4) .
C2 H2A 1.0000 .
C2A H2AA 0.9800 .
C2A H2AB 0.9800 .
C2A H2AC 0.9800 .
C2B H2BA 0.9800 .
C2B H2BB 0.9800 .
C2B H2BC 0.9800 .
C3 C3B 1.42(2) .
C3 C3A 1.45(2) .
C3 H3 1.0000 .
C3A H3AA 0.9800 .
C3A H3AB 0.9800 .
C3A H3AC 0.9800 .
C3B H3BA 0.9800 .
C3B H3BB 0.9800 .
C3B H3BC 0.9800 .
C3' C3B' 1.39(2) .
C3' C3A' 1.45(2) .
C3' H3A' 1.0000 .
C3A' H3AD 0.9800 .
C3A' H3AE 0.9800 .
C3A' H3AF 0.9800 .
C3B' H3BD 0.9800 .
C3B' H3BE 0.9800 .
C3B' H3BF 0.9800 .
C11 C12 1.379(15) .
C11 C16 1.407(17) .
C12 C13 1.35(2) .
C12 H12A 0.9500 .
C13 C14 1.33(2) .
C13 H13A 0.9500 .
C14 C15 1.398(19) .
C14 H14A 0.9500 .
C15 C16 1.403(17) .
C15 H15A 0.9500 .
C16 C17 1.488(16) 3_665
C22 C22B 1.44(4) .
C22 C22A 1.52(5) .
C22 H22' 1.0000 .
C22A H22A 0.9800 .
C22A H22B 0.9800 .
C22A H22C 0.9800 .
C22B H22D 0.9800 .
C22B H22E 0.9800 .
C22B H22F 0.9800 .
C23 C23A 1.46(3) .
C23 C23B 1.47(3) .
C23 H23A 1.0000 .
C23A H23B 0.9800 .
C23A H23C 0.9800 .
C23A H23D 0.9800 .
C23B H23E 0.9800 .
C23B H23F 0.9800 .
C23B H23G 0.9800 .
C23' C23C 1.35(3) .
C23' C23D 1.45(3) .
C23' H23H 1.0000 .
C23C H23I 0.9800 .
C23C H23J 0.9800 .
C23C H23K 0.9800 .
C23D H23L 0.9800 .
C23D H23M 0.9800 .
C23D H23N 0.9800 .
C31 C32 1.390(16) .
C31 C36 1.412(17) .
C32 C33 1.38(2) .
C32 H32A 0.9500 .
C33 C34 1.37(2) .
C33 H33A 0.9500 .
C34 C35 1.408(18) .
C34 H34A 0.9500 .
C35 C36 1.393(16) .
C35 H35A 0.9500 .
C36 C37 1.467(16) 2_765
